data_1531105
loop_
_publ_author_name
'Babizhet'sky, V.S.'
'Lomnitskaya, Ya.F.'

_publ_section_title
;
 Ordered atomic distribution in the structure of Ti Cr P
;
_journal_name_full 'Neorganicheskie Materialy'
_journal_page_first 1077
_journal_page_last 1078
_journal_volume 38
_journal_year 2002
_chemical_formula_sum 'Cr P Ti'
_chemical_name_systematic 'Ti Cr P'
_space_group_IT_number 189
_symmetry_space_group_name_Hall 'P -6 -2'
_symmetry_space_group_name_H-M 'P -6 2 m'
_cell_angle_alpha 90
_cell_angle_beta 90
_cell_angle_gamma 120
_cell_formula_units_Z 3
_cell_length_a 6.3998
_cell_length_b 6.3998
_cell_length_c 3.2896
_cell_volume 116.683
_citation_journal_id_ASTM NMATEI
_cod_data_source_file Babizhetsky_NMATEI_2002_1734.cif
_cod_data_source_block Cr1P1Ti1
_cod_original_cell_volume 116.6827
_cod_original_formula_sum 'Cr1 P1 Ti1'
_cod_database_code 1531105

loop_
_symmetry_equiv_pos_as_xyz
x,y,z
-x+y,-x,-z
-y,x-y,z
x,y,-z
-x+y,-x,z
-y,x-y,-z
y,x,z
x-y,-y,-z
-x,-x+y,z
y,x,-z
x-y,-y,z
-x,-x+y,-z

loop_
_atom_site_label
_atom_site_type_symbol
_atom_site_fract_x
_atom_site_fract_y
_atom_site_fract_z
_atom_site_occupancy
_atom_site_U_iso_or_equiv
Cr1 Cr 0.2536 0 0 1 0.0
P2 P 0.3333 0.6667 0 1 0.0
Ti1 Ti 0.5937 0 0.5 1 0.0
P1 P 0 0 0.5 1 0.0
